data_4078886
loop_
_publ_author_name
'Kuan, Seah Ling'
'Leong, Weng Kee'
'Webster, Richard D.'
'Goh, Lai Yoong'

_publ_section_title
;
 Mixed-Sandwich (Cp*/(HMB))Ru Complexes Containing
 Bis(methimazolyl)(pyrazolyl)borate (Cp* = \h5-C5Me5, HMB = \h6-C6Me6)
;
_journal_issue 14
_journal_name_full Organometallics
_journal_page_first 5159
_journal_paper_doi 10.1021/om300497p
_journal_volume 31
_journal_year 2012
_chemical_formula_sum 'C21 H29 B N6 Ru S2'
_chemical_formula_weight 541.50
_chemical_name_systematic
; 
 ? 
;
_space_group_IT_number 14
_symmetry_cell_setting monoclinic
_symmetry_space_group_name_Hall '-P 2yn'
_symmetry_space_group_name_H-M 'P 1 21/n 1'
_atom_sites_solution_hydrogens geom
_atom_sites_solution_primary direct
_atom_sites_solution_secondary difmap
_audit_creation_method SHELXL-97
_cell_angle_alpha 90.00
_cell_angle_beta 107.9080(10)
_cell_angle_gamma 90.00
_cell_formula_units_Z 4
_cell_length_a 11.2294(7)
_cell_length_b 15.0839(10)
_cell_length_c 14.5169(9)
_cell_measurement_reflns_used 5186
_cell_measurement_temperature 223(2)
_cell_measurement_theta_max 27.31
_cell_measurement_theta_min 2.34
_cell_volume 2339.8(3)
_computing_cell_refinement 'Bruker SMART'
_computing_data_collection 'Bruker SMART'
_computing_data_reduction 'Bruker SAINT'
_computing_molecular_graphics 'Bruker SHELXTL'
_computing_publication_material 'Bruker SHELXTL'
_computing_structure_refinement 'SHELXL-97 (Sheldrick, 1997)'
_computing_structure_solution 'SHELXS-97 (Sheldrick, 1990)'
_diffrn_ambient_temperature 223(2)
_diffrn_measured_fraction_theta_full 0.999
_diffrn_measured_fraction_theta_max 0.999
_diffrn_measurement_device_type 'CCD area detector'
_diffrn_measurement_method 'phi and omega scans'
_diffrn_radiation_monochromator graphite
_diffrn_radiation_source 'fine-focus sealed tube'
_diffrn_radiation_type MoK\a
_diffrn_radiation_wavelength 0.71073
_diffrn_reflns_av_R_equivalents 0.0444
_diffrn_reflns_av_sigmaI/netI 0.0529
_diffrn_reflns_limit_h_max 14
_diffrn_reflns_limit_h_min -8
_diffrn_reflns_limit_k_max 18
_diffrn_reflns_limit_k_min -18
_diffrn_reflns_limit_l_max 17
_diffrn_reflns_limit_l_min -18
_diffrn_reflns_number 16273
_diffrn_reflns_theta_full 26.37
_diffrn_reflns_theta_max 26.37
_diffrn_reflns_theta_min 2.00
_exptl_absorpt_coefficient_mu 0.870
_exptl_absorpt_correction_T_max 0.8734
_exptl_absorpt_correction_T_min 0.7223
_exptl_absorpt_correction_type multi-scan
_exptl_absorpt_process_details sadabs
_exptl_crystal_colour RED
_exptl_crystal_density_diffrn 1.537
_exptl_crystal_density_method 'not measured'
_exptl_crystal_description BLOCK
_exptl_crystal_F_000 1112
_exptl_crystal_size_max 0.40
_exptl_crystal_size_mid 0.20
_exptl_crystal_size_min 0.16
_refine_diff_density_max 1.586
_refine_diff_density_min -0.727
_refine_diff_density_rms 0.138
_refine_ls_extinction_method none
_refine_ls_goodness_of_fit_ref 1.047
_refine_ls_hydrogen_treatment mixed
_refine_ls_matrix_type full
_refine_ls_number_parameters 291
_refine_ls_number_reflns 4771
_refine_ls_number_restraints 126
_refine_ls_restrained_S_all 1.125
_refine_ls_R_factor_all 0.0651
_refine_ls_R_factor_gt 0.0578
_refine_ls_shift/su_max 0.000
_refine_ls_shift/su_mean 0.000
_refine_ls_structure_factor_coef Fsqd
_refine_ls_weighting_details 'calc w=1/[\s^2^(Fo^2^)+(0.0903P)^2^+7.2007P] where P=(Fo^2^+2Fc^2^)/3'
_refine_ls_weighting_scheme calc
_refine_ls_wR_factor_gt 0.1580
_refine_ls_wR_factor_ref 0.1643
_reflns_number_gt 4164
_reflns_number_total 4771
_reflns_threshold_expression >2sigma(I)
_cod_data_source_file om300497p_si_003.cif
_cod_data_source_block 6355
_cod_depositor_comments
;
The following automatic conversions were performed:

'_symmetry_cell_setting' value 'Monoclinic' changed to 'monoclinic'
according to /home/saulius/struct/CIF-dictionaries/cif_core.dic
dictionary named 'cif_core.dic' version 2.4.2 from 2011-04-26.

Automatic conversion script
Id: cif_fix_values 1891 2012-01-12 08:04:46Z andrius 
;
_cod_original_sg_symbol_H-M P2(1)/n
_cod_database_code 4078886

loop_
_symmetry_equiv_pos_as_xyz
'x, y, z'
'-x+1/2, y+1/2, -z+1/2'
'-x, -y, -z'
'x-1/2, -y-1/2, z-1/2'

loop_
_atom_site_label
_atom_site_type_symbol
_atom_site_fract_x
_atom_site_fract_y
_atom_site_fract_z
_atom_site_U_iso_or_equiv
_atom_site_adp_type
_atom_site_occupancy
_atom_site_symmetry_multiplicity
_atom_site_calc_flag
_atom_site_refinement_flags
Ru1 Ru 0.53824(4) 0.14724(3) 0.24144(3) 0.02356(17) Uani 1 1 d .
S1 S 0.54031(14) 0.29070(10) 0.17095(11) 0.0376(4) Uani 1 1 d .
S2 S 0.36994(13) 0.09595(11) 0.10806(10) 0.0390(4) Uani 1 1 d .
N2 N 0.3613(4) 0.3349(3) 0.2558(3) 0.0283(9) Uani 1 1 d .
N3 N 0.4351(5) 0.4469(3) 0.1931(4) 0.0366(11) Uani 1 1 d .
N5 N 0.2245(4) 0.2033(3) 0.1818(3) 0.0289(9) Uani 1 1 d .
N6 N 0.1241(5) 0.1371(3) 0.0467(4) 0.0367(11) Uani 1 1 d .
N7 N 0.2777(4) 0.2315(3) 0.3605(3) 0.0324(10) Uani 1 1 d .
N8 N 0.1876(5) 0.2862(4) 0.3748(4) 0.0526(15) Uani 1 1 d .
B1 B 0.3265(5) 0.2394(4) 0.2731(4) 0.0279(12) Uani 1 1 d .
H1B H 0.411(6) 0.188(5) 0.291(5) 0.045(18) Uiso 1 1 d .
C1 C 0.6580(6) 0.0940(4) 0.3767(4) 0.0409(14) Uani 1 1 d U
C2 C 0.7296(6) 0.1487(4) 0.3355(6) 0.0500(17) Uani 1 1 d U
C3 C 0.7196(7) 0.1107(6) 0.2441(6) 0.0588(19) Uani 1 1 d U
C4 C 0.6468(7) 0.0349(5) 0.2326(5) 0.0584(19) Uani 1 1 d U
C5 C 0.6086(6) 0.0237(4) 0.3127(5) 0.0470(16) Uani 1 1 d U
C6 C 0.6494(11) 0.1056(8) 0.4773(7) 0.096(3) Uani 1 1 d U
H6A H 0.7155 0.0719 0.5226 0.143 Uiso 1 1 calc R
H6B H 0.5687 0.0845 0.4795 0.143 Uiso 1 1 calc R
H6C H 0.6586 0.1679 0.4947 0.143 Uiso 1 1 calc R
C7 C 0.8086(13) 0.2249(8) 0.3837(11) 0.121(4) Uani 1 1 d U
H7A H 0.7714 0.2530 0.4283 0.182 Uiso 1 1 calc R
H7B H 0.8143 0.2675 0.3352 0.182 Uiso 1 1 calc R
H7C H 0.8918 0.2038 0.4190 0.182 Uiso 1 1 calc R
C8 C 0.7842(14) 0.1378(9) 0.1732(11) 0.118(4) Uani 1 1 d U
H8A H 0.8525 0.0971 0.1769 0.177 Uiso 1 1 calc R
H8B H 0.8171 0.1974 0.1881 0.177 Uiso 1 1 calc R
H8C H 0.7253 0.1365 0.1084 0.177 Uiso 1 1 calc R
C9 C 0.6146(13) -0.0341(9) 0.1504(9) 0.118(4) Uani 1 1 d U
H9A H 0.6636 -0.0874 0.1720 0.176 Uiso 1 1 calc R
H9B H 0.6336 -0.0099 0.0946 0.176 Uiso 1 1 calc R
H9C H 0.5262 -0.0484 0.1327 0.176 Uiso 1 1 calc R
C10 C 0.5324(10) -0.0521(7) 0.3356(9) 0.101(3) Uani 1 1 d U
H10A H 0.4807 -0.0785 0.2757 0.151 Uiso 1 1 calc R
H10B H 0.4794 -0.0294 0.3719 0.151 Uiso 1 1 calc R
H10C H 0.5886 -0.0965 0.3739 0.151 Uiso 1 1 calc R
C11 C 0.4431(5) 0.3577(3) 0.2073(4) 0.0292(11) Uani 1 1 d U
C12 C 0.3030(6) 0.4135(4) 0.2731(4) 0.0385(13) Uani 1 1 d U
H12 H 0.2427 0.4181 0.3056 0.046 Uiso 1 1 calc R
C13 C 0.3508(6) 0.4811(4) 0.2340(4) 0.0398(13) Uani 1 1 d U
H13 H 0.3294 0.5413 0.2349 0.048 Uiso 1 1 calc R
C14 C 0.5050(7) 0.4947(5) 0.1398(5) 0.0530(17) Uani 1 1 d U
H14A H 0.5938 0.4839 0.1692 0.079 Uiso 1 1 calc R
H14B H 0.4882 0.5576 0.1413 0.079 Uiso 1 1 calc R
H14C H 0.4796 0.4743 0.0732 0.079 Uiso 1 1 calc R
C15 C 0.2386(5) 0.1480(3) 0.1128(4) 0.0292(11) Uani 1 1 d U
C16 C 0.0986(5) 0.2269(4) 0.1572(4) 0.0373(13) Uani 1 1 d U
H16 H 0.0630 0.2651 0.1927 0.045 Uiso 1 1 calc R
C17 C 0.0375(6) 0.1861(4) 0.0751(5) 0.0409(14) Uani 1 1 d U
H17 H -0.0487 0.1899 0.0424 0.049 Uiso 1 1 calc R
C18 C 0.1006(7) 0.0821(5) -0.0392(5) 0.0511(16) Uani 1 1 d U
H18A H 0.1382 0.1092 -0.0841 0.077 Uiso 1 1 calc R
H18B H 0.0111 0.0764 -0.0699 0.077 Uiso 1 1 calc R
H18C H 0.1368 0.0238 -0.0210 0.077 Uiso 1 1 calc R
C19 C 0.2998(5) 0.1651(4) 0.4245(4) 0.0351(12) Uani 1 1 d U
H19 H 0.3578 0.1191 0.4294 0.042 Uiso 1 1 calc R
C20 C 0.2234(6) 0.1753(5) 0.4821(5) 0.0455(15) Uani 1 1 d U
H20 H 0.2172 0.1383 0.5326 0.055 Uiso 1 1 calc R
C21 C 0.1581(6) 0.2526(5) 0.4484(5) 0.0493(16) Uani 1 1 d U
H21 H 0.0996 0.2781 0.4749 0.059 Uiso 1 1 calc R

loop_
_atom_site_aniso_label
_atom_site_aniso_U_11
_atom_site_aniso_U_22
_atom_site_aniso_U_33
_atom_site_aniso_U_23
_atom_site_aniso_U_13
_atom_site_aniso_U_12
Ru1 0.0214(3) 0.0263(3) 0.0233(3) 0.00133(15) 0.00723(17) 0.00258(14)
S1 0.0411(8) 0.0339(7) 0.0453(8) 0.0114(6) 0.0242(7) 0.0064(6)
S2 0.0300(7) 0.0519(9) 0.0318(7) -0.0129(6) 0.0048(6) 0.0042(6)
N2 0.025(2) 0.027(2) 0.031(2) 0.0006(18) 0.0054(18) 0.0051(17)
N3 0.035(3) 0.026(2) 0.043(3) 0.003(2) 0.004(2) -0.0013(19)
N5 0.029(2) 0.028(2) 0.030(2) 0.0033(18) 0.0100(18) 0.0002(18)
N6 0.027(2) 0.043(3) 0.034(3) 0.002(2) 0.001(2) -0.003(2)
N7 0.027(2) 0.040(3) 0.033(2) 0.001(2) 0.0132(19) 0.0044(19)
N8 0.049(3) 0.065(4) 0.053(3) 0.012(3) 0.030(3) 0.025(3)
B1 0.025(3) 0.028(3) 0.030(3) 0.002(2) 0.008(2) 0.005(2)
C1 0.032(3) 0.057(3) 0.034(3) 0.007(2) 0.010(2) 0.018(2)
C2 0.031(3) 0.035(3) 0.071(4) 0.001(3) -0.004(3) 0.002(2)
C3 0.045(3) 0.078(4) 0.063(4) 0.036(3) 0.031(3) 0.028(3)
C4 0.055(3) 0.057(3) 0.049(3) -0.013(3) -0.005(3) 0.031(3)
C5 0.033(3) 0.041(3) 0.057(3) 0.014(3) -0.001(2) -0.001(2)
C6 0.093(5) 0.124(5) 0.073(4) 0.007(4) 0.030(4) 0.034(4)
C7 0.101(6) 0.098(6) 0.141(6) -0.008(5) 0.004(4) 0.000(4)
C8 0.109(6) 0.135(6) 0.122(6) 0.037(4) 0.054(5) 0.019(4)
C9 0.117(6) 0.111(6) 0.113(6) -0.029(4) 0.018(4) 0.032(4)
C10 0.084(5) 0.088(5) 0.116(5) 0.034(4) 0.011(4) -0.010(4)
C11 0.024(2) 0.031(2) 0.028(2) 0.0036(19) 0.0024(19) -0.0002(19)
C12 0.034(3) 0.035(3) 0.041(3) -0.005(2) 0.003(2) 0.006(2)
C13 0.040(3) 0.031(3) 0.043(3) -0.002(2) 0.004(2) 0.007(2)
C14 0.053(3) 0.041(3) 0.062(4) 0.010(3) 0.014(3) -0.007(3)
C15 0.028(2) 0.032(2) 0.026(2) 0.0039(19) 0.0059(19) -0.0033(19)
C16 0.028(3) 0.035(3) 0.047(3) 0.006(2) 0.009(2) 0.004(2)
C17 0.028(3) 0.045(3) 0.047(3) 0.009(2) 0.008(2) 0.002(2)
C18 0.045(3) 0.060(3) 0.041(3) -0.009(3) 0.001(2) -0.007(3)
C19 0.031(3) 0.040(3) 0.034(3) 0.003(2) 0.010(2) -0.004(2)
C20 0.045(3) 0.060(3) 0.036(3) 0.001(3) 0.018(2) -0.009(3)
C21 0.047(3) 0.065(4) 0.042(3) -0.007(3) 0.023(3) 0.004(3)

loop_
_atom_type_symbol
_atom_type_description
_atom_type_scat_dispersion_real
_atom_type_scat_dispersion_imag
_atom_type_scat_source
C C 0.0033 0.0016 'International Tables Vol C Tables 4.2.6.8 and 6.1.1.4'
H H 0.0000 0.0000 'International Tables Vol C Tables 4.2.6.8 and 6.1.1.4'
B B 0.0013 0.0007 'International Tables Vol C Tables 4.2.6.8 and 6.1.1.4'
N N 0.0061 0.0033 'International Tables Vol C Tables 4.2.6.8 and 6.1.1.4'
S S 0.1246 0.1234 'International Tables Vol C Tables 4.2.6.8 and 6.1.1.4'
Ru Ru -1.2594 0.8363 'International Tables Vol C Tables 4.2.6.8 and 6.1.1.4'

loop_
_geom_angle_atom_site_label_1
_geom_angle_atom_site_label_2
_geom_angle_atom_site_label_3
_geom_angle
C3 Ru1 C4 38.4(3)
C3 Ru1 C5 63.5(3)
C4 Ru1 C5 37.3(3)
C3 Ru1 C2 38.8(3)
C4 Ru1 C2 64.3(3)
C5 Ru1 C2 63.9(2)
C3 Ru1 C1 63.7(3)
C4 Ru1 C1 63.2(3)
C5 Ru1 C1 37.9(3)
C2 Ru1 C1 37.9(3)
C3 Ru1 S2 116.9(3)
C4 Ru1 S2 91.1(2)
C5 Ru1 S2 101.04(18)
C2 Ru1 S2 154.5(2)
C1 Ru1 S2 137.2(2)
C3 Ru1 S1 96.2(2)
C4 Ru1 S1 128.0(3)
C5 Ru1 S1 158.95(18)
C2 Ru1 S1 97.03(18)
C1 Ru1 S1 129.59(19)
S2 Ru1 S1 93.19(6)
C11 S1 Ru1 108.40(19)
C15 S2 Ru1 107.48(19)
C11 N2 C12 107.5(5)
C11 N2 B1 124.6(4)
C12 N2 B1 127.2(5)
C11 N3 C13 109.3(5)
C11 N3 C14 123.4(5)
C13 N3 C14 127.3(5)
C15 N5 C16 108.0(5)
C15 N5 B1 128.6(5)
C16 N5 B1 123.4(5)
C15 N6 C17 109.0(5)
C15 N6 C18 123.9(5)
C17 N6 C18 127.1(5)
C19 N7 N8 109.5(5)
C19 N7 B1 126.6(5)
N8 N7 B1 123.1(5)
C21 N8 N7 105.8(5)
N2 B1 N7 112.4(5)
N2 B1 N5 110.3(4)
N7 B1 N5 108.7(4)
C5 C1 C2 108.8(6)
C5 C1 C6 126.8(8)
C2 C1 C6 124.1(8)
C5 C1 Ru1 70.8(3)
C2 C1 Ru1 71.0(4)
C6 C1 Ru1 129.1(5)
C1 C2 C3 105.6(6)
C1 C2 C7 126.1(9)
C3 C2 C7 128.0(9)
C1 C2 Ru1 71.1(4)
C3 C2 Ru1 68.1(4)
C7 C2 Ru1 129.6(6)
C4 C3 C2 108.7(6)
C4 C3 C8 122.5(10)
C2 C3 C8 128.5(10)
C4 C3 Ru1 71.5(4)
C2 C3 Ru1 73.1(4)
C8 C3 Ru1 126.3(7)
C5 C4 C3 109.0(6)
C5 C4 C9 121.0(9)
C3 C4 C9 129.9(9)
C5 C4 Ru1 73.1(4)
C3 C4 Ru1 70.1(4)
C9 C4 Ru1 125.9(6)
C4 C5 C1 107.8(6)
C4 C5 C10 128.4(8)
C1 C5 C10 123.7(8)
C4 C5 Ru1 69.6(4)
C1 C5 Ru1 71.2(4)
C10 C5 Ru1 127.1(6)
N3 C11 N2 107.7(5)
N3 C11 S1 124.4(4)
N2 C11 S1 127.8(4)
C13 C12 N2 107.0(6)
C12 C13 N3 108.4(5)
N5 C15 N6 107.3(5)
N5 C15 S2 128.3(4)
N6 C15 S2 124.3(4)
C17 C16 N5 108.3(5)
C16 C17 N6 107.4(5)
N7 C19 C20 108.8(6)
C19 C20 C21 103.8(6)
N8 C21 C20 112.0(6)

loop_
_geom_bond_atom_site_label_1
_geom_bond_atom_site_label_2
_geom_bond_distance
Ru1 C3 2.098(7)
Ru1 C4 2.115(6)
Ru1 C5 2.159(6)
Ru1 C2 2.163(6)
Ru1 C1 2.165(6)
Ru1 S2 2.3809(14)
Ru1 S1 2.3968(14)
S1 C11 1.687(6)
S2 C15 1.691(6)
N2 C11 1.363(7)
N2 C12 1.414(7)
N2 B1 1.533(7)
N3 C11 1.360(7)
N3 C13 1.364(8)
N3 C14 1.452(8)
N5 C15 1.350(7)
N5 C16 1.394(7)
N5 B1 1.560(7)
N6 C15 1.357(7)
N6 C17 1.381(8)
N6 C18 1.453(8)
N7 C19 1.336(7)
N7 N8 1.370(7)
N7 B1 1.534(7)
N8 C21 1.313(9)
C1 C5 1.406(9)
C1 C2 1.406(10)
C1 C6 1.503(12)
C2 C3 1.418(12)
C2 C7 1.489(13)
C3 C4 1.385(12)
C3 C8 1.488(14)
C4 C5 1.369(11)
C4 C9 1.540(13)
C5 C10 1.525(12)
C12 C13 1.355(9)
C16 C17 1.330(9)
C19 C20 1.378(9)
C20 C21 1.385(10)
